data_4122701
loop_
_publ_author_name
'Bian, Zhiguo'
'Marvin, Christopher C.'
'Pettersson, Martin'
'Martin, Stephen F.'

_publ_section_title
;
 Enantioselective Total Syntheses of Citrinadins A and B. Stereochemical
 Revision of Their Assigned Structures.
;
_journal_issue 40
_journal_name_full 'Journal of the American Chemical Society'
_journal_page_first 14184
_journal_paper_doi 10.1021/ja5074646
_journal_volume 136
_journal_year 2014
_chemical_absolute_configuration syn
_chemical_formula_moiety 'C35 H52 N4 O4'
_chemical_formula_sum 'C35 H52 N4 O4'
_chemical_formula_weight 592.81
_chemical_name_systematic
;
 ?
;
_space_group_IT_number 5
_symmetry_cell_setting monoclinic
_symmetry_space_group_name_Hall 'I 2y'
_symmetry_space_group_name_H-M 'I 1 2 1'
_atom_sites_solution_hydrogens geom
_atom_sites_solution_primary direct
_atom_sites_solution_secondary difmap
_audit_creation_method SHELXL-97
_cell_angle_alpha 90.00
_cell_angle_beta 98.104(11)
_cell_angle_gamma 90.00
_cell_formula_units_Z 4
_cell_length_a 14.7885(18)
_cell_length_b 15.481(2)
_cell_length_c 14.806(2)
_cell_measurement_reflns_used 36062
_cell_measurement_temperature 153(2)
_cell_measurement_theta_max 27.5
_cell_measurement_theta_min 3.0
_cell_volume 3355.8(8)
_computing_cell_refinement 'CrystalClear (Rigaku Inc., 2008)'
_computing_data_collection 'CrystalClear (Rigaku Inc., 2008)'
_computing_data_reduction 'CrystalClear (Rigaku Inc., 2008)'
_computing_molecular_graphics 'XP SHELXTL/PC, Siemens Analytical'
_computing_structure_refinement 'XL SHELXTL/PC, Siemens Analytical'
_computing_structure_solution
;

SIR97 - Altomare A., Burla M.C., Camalli M., Cascarano G.L., Giacovazzo C., 
Guagliardi A., Moliterni A.G.G., Polidori G.,Spagna R.
;
_diffrn_ambient_temperature 153(2)
_diffrn_measured_fraction_theta_full 0.998
_diffrn_measured_fraction_theta_max 0.998
_diffrn_measurement_device_type 'Rigaku SCX-Mini with Mercury 2 CCD'
_diffrn_measurement_method \w-scans
_diffrn_radiation_monochromator graphite
_diffrn_radiation_source 'fine-focus sealed tube'
_diffrn_radiation_type MoK\a
_diffrn_radiation_wavelength 0.71075
_diffrn_reflns_av_R_equivalents 0.0398
_diffrn_reflns_av_sigmaI/netI 0.0295
_diffrn_reflns_limit_h_max 19
_diffrn_reflns_limit_h_min -19
_diffrn_reflns_limit_k_max 20
_diffrn_reflns_limit_k_min -20
_diffrn_reflns_limit_l_max 19
_diffrn_reflns_limit_l_min -19
_diffrn_reflns_number 36062
_diffrn_reflns_theta_full 27.48
_diffrn_reflns_theta_max 27.48
_diffrn_reflns_theta_min 3.20
_exptl_absorpt_coefficient_mu 0.077
_exptl_absorpt_correction_T_max 1.00
_exptl_absorpt_correction_T_min 0.835
_exptl_absorpt_correction_type multi-scan
_exptl_absorpt_process_details
;
Abscor. T. Higashi (2001). The Rigaku Corporation, Tokyo, Japan.
;
_exptl_crystal_colour colorless
_exptl_crystal_density_diffrn 1.173
_exptl_crystal_density_method 'not measured'
_exptl_crystal_description prisms
_exptl_crystal_F_000 1288
_exptl_crystal_size_max 0.49
_exptl_crystal_size_mid 0.40
_exptl_crystal_size_min 0.14
_refine_diff_density_max 0.461
_refine_diff_density_min -0.226
_refine_diff_density_rms 0.040
_refine_ls_abs_structure_details 'Flack H D (1983), Acta Cryst. A39, 876-881'
_refine_ls_abs_structure_Flack 0.0(8)
_refine_ls_extinction_method none
_refine_ls_goodness_of_fit_ref 1.070
_refine_ls_hydrogen_treatment mixed
_refine_ls_matrix_type full
_refine_ls_number_parameters 406
_refine_ls_number_reflns 7706
_refine_ls_number_restraints 1
_refine_ls_restrained_S_all 1.070
_refine_ls_R_factor_all 0.0462
_refine_ls_R_factor_gt 0.0428
_refine_ls_shift/su_max 0.006
_refine_ls_shift/su_mean 0.000
_refine_ls_structure_factor_coef Fsqd
_refine_ls_weighting_details 'calc w=1/[\s^2^(Fo^2^)+(0.0663P)^2^+0.9812P] where P=(Fo^2^+2Fc^2^)/3'
_refine_ls_weighting_scheme calc
_refine_ls_wR_factor_gt 0.1099
_refine_ls_wR_factor_ref 0.1123
_reflns_number_gt 7211
_reflns_number_total 7706
_reflns_threshold_expression >2sigma(I)
_cod_data_source_file ja5074646_si_009.cif
_cod_data_source_block shelxl
_cod_depositor_comments
;
The following automatic conversions were performed:

'_symmetry_cell_setting' value 'Monoclinic' changed to 'monoclinic'
according to
/home/saulius/struct/COD-crude-data--automatic-downloads/rss-feeds/ACS/lib/dictionaries/cif_core.dic
dictionary named 'cif_core.dic' version 2.4.2 from 2011-04-26.

Automatic conversion script
Id: cif_fix_values 2281 2013-09-26 08:29:07Z andrius 

 Adding full bibliography for 4122695--4122702.cif.
;
_cod_original_cell_volume 3355.9(8)
_cod_original_sg_symbol_H-M I2
_cod_database_code 4122701

loop_
_symmetry_equiv_pos_as_xyz
'x, y, z'
'-x, y, -z'
'x+1/2, y+1/2, z+1/2'
'-x+1/2, y+1/2, -z+1/2'

loop_
_atom_site_label
_atom_site_type_symbol
_atom_site_fract_x
_atom_site_fract_y
_atom_site_fract_z
_atom_site_U_iso_or_equiv
_atom_site_adp_type
_atom_site_occupancy
_atom_site_symmetry_multiplicity
_atom_site_calc_flag
_atom_site_refinement_flags
C1 C -0.45443(11) 0.78138(11) 0.61866(10) 0.0269(3) Uani 1 1 d .
C2 C -0.43040(10) 0.69443(11) 0.66754(10) 0.0243(3) Uani 1 1 d .
C3 C -0.52481(10) 0.65687(11) 0.66912(10) 0.0252(3) Uani 1 1 d .
C4 C -0.55306(12) 0.57621(11) 0.69466(13) 0.0322(4) Uani 1 1 d .
H4 H -0.5095 0.5338 0.7180 0.039 Uiso 1 1 calc R
C5 C -0.64635(13) 0.55812(12) 0.68562(15) 0.0380(4) Uani 1 1 d .
H5 H -0.6661 0.5030 0.7032 0.046 Uiso 1 1 calc R
C6 C -0.71040(12) 0.61916(12) 0.65151(13) 0.0351(4) Uani 1 1 d .
H6 H -0.7735 0.6056 0.6469 0.042 Uiso 1 1 calc R
C7 C -0.68396(11) 0.70064(12) 0.62370(11) 0.0286(3) Uani 1 1 d .
C8 C -0.58964(11) 0.71675(11) 0.63315(10) 0.0256(3) Uani 1 1 d .
C9 C -0.74717(11) 0.76660(12) 0.58499(12) 0.0315(4) Uani 1 1 d .
C10 C -0.79256(12) 0.82377(13) 0.55244(13) 0.0354(4) Uani 1 1 d .
C11 C -0.84517(15) 0.89806(14) 0.51073(15) 0.0463(5) Uani 1 1 d .
H11 H -0.8852 0.9207 0.5544 0.056 Uiso 1 1 calc R
C12 C -0.90338(19) 0.8751(2) 0.42229(17) 0.0658(8) Uani 1 1 d .
H12A H -0.8644 0.8536 0.3789 0.099 Uiso 1 1 calc R
H12B H -0.9363 0.9266 0.3970 0.099 Uiso 1 1 calc R
H12C H -0.9474 0.8304 0.4333 0.099 Uiso 1 1 calc R
C13 C -0.7765(2) 0.9681(2) 0.4933(3) 0.1011(13) Uani 1 1 d .
H13A H -0.7374 0.9818 0.5505 0.152 Uiso 1 1 calc R
H13B H -0.8095 1.0201 0.4697 0.152 Uiso 1 1 calc R
H13C H -0.7388 0.9471 0.4486 0.152 Uiso 1 1 calc R
C14 C -0.36925(10) 0.64153(12) 0.60841(10) 0.0274(3) Uani 1 1 d .
H14A H -0.4042 0.5927 0.5776 0.033 Uiso 1 1 calc R
H14B H -0.3479 0.6790 0.5615 0.033 Uiso 1 1 calc R
C15 C -0.28804(10) 0.60819(11) 0.67500(10) 0.0236(3) Uani 1 1 d .
C16 C -0.19791(11) 0.59572(12) 0.63671(11) 0.0278(3) Uani 1 1 d .
H16A H -0.2048 0.5502 0.5893 0.033 Uiso 1 1 calc R
H16B H -0.1801 0.6501 0.6088 0.033 Uiso 1 1 calc R
C17 C -0.04270(11) 0.54218(13) 0.67875(13) 0.0335(4) Uani 1 1 d .
H17 H -0.0603 0.4923 0.6370 0.040 Uiso 1 1 calc R
C18 C 0.02529(12) 0.50675(12) 0.75750(15) 0.0382(4) Uani 1 1 d .
H18A H 0.0012 0.4518 0.7785 0.046 Uiso 1 1 calc R
H18B H 0.0835 0.4937 0.7345 0.046 Uiso 1 1 calc R
C19 C 0.04468(11) 0.56728(11) 0.83815(12) 0.0277(3) Uani 1 1 d .
H19 H 0.0789 0.5353 0.8909 0.033 Uiso 1 1 calc R
C20 C -0.04396(11) 0.60151(12) 0.86484(11) 0.0269(3) Uani 1 1 d .
H20A H -0.0295 0.6478 0.9107 0.032 Uiso 1 1 calc R
H20B H -0.0746 0.5543 0.8939 0.032 Uiso 1 1 calc R
C21 C -0.11008(10) 0.63728(11) 0.78492(10) 0.0232(3) Uani 1 1 d .
H21 H -0.0827 0.6895 0.7597 0.028 Uiso 1 1 calc R
C22 C -0.19906(10) 0.66277(10) 0.82100(10) 0.0221(3) Uani 1 1 d .
H22A H -0.2199 0.6141 0.8563 0.027 Uiso 1 1 calc R
H22B H -0.1874 0.7130 0.8624 0.027 Uiso 1 1 calc R
C23 C -0.27296(10) 0.68545(10) 0.74327(10) 0.0219(3) Uani 1 1 d .
C24 C -0.36992(10) 0.70938(10) 0.76536(10) 0.0224(3) Uani 1 1 d .
C25 C -0.33630(13) 0.45409(13) 0.66036(15) 0.0403(4) Uani 1 1 d .
H25A H -0.3943 0.4634 0.6207 0.060 Uiso 1 1 calc R
H25B H -0.3410 0.4025 0.6978 0.060 Uiso 1 1 calc R
H25C H -0.2874 0.4461 0.6228 0.060 Uiso 1 1 calc R
C26 C 0.15356(10) 0.67976(11) 0.88150(10) 0.0237(3) Uani 1 1 d .
C27 C 0.20089(10) 0.75913(11) 0.84871(10) 0.0257(3) Uani 1 1 d .
H27 H 0.2143 0.7468 0.7856 0.031 Uiso 1 1 calc R
C28 C 0.07044(13) 0.83469(12) 0.76387(13) 0.0368(4) Uani 1 1 d .
H28A H 0.0983 0.8205 0.7095 0.055 Uiso 1 1 calc R
H28B H 0.0423 0.8921 0.7565 0.055 Uiso 1 1 calc R
H28C H 0.0236 0.7917 0.7719 0.055 Uiso 1 1 calc R
C29 C 0.09976(18) 0.85087(16) 0.92621(15) 0.0523(6) Uani 1 1 d .
H29A H 0.0557 0.8051 0.9341 0.078 Uiso 1 1 calc R
H29B H 0.0684 0.9068 0.9210 0.078 Uiso 1 1 calc R
H29C H 0.1478 0.8517 0.9790 0.078 Uiso 1 1 calc R
C30 C 0.29253(12) 0.77548(14) 0.90953(13) 0.0384(4) Uani 1 1 d .
H30 H 0.2813 0.7787 0.9745 0.046 Uiso 1 1 calc R
C31 C 0.35731(13) 0.7013(2) 0.90007(15) 0.0544(6) Uani 1 1 d .
H31A H 0.3305 0.6474 0.9187 0.082 Uiso 1 1 calc R
H31B H 0.4155 0.7119 0.9390 0.082 Uiso 1 1 calc R
H31C H 0.3678 0.6966 0.8364 0.082 Uiso 1 1 calc R
C32 C 0.3341(2) 0.8608(2) 0.8842(3) 0.0840(11) Uani 1 1 d .
H32A H 0.3956 0.8668 0.9182 0.126 Uiso 1 1 calc R
H32B H 0.2958 0.9087 0.8995 0.126 Uiso 1 1 calc R
H32C H 0.3375 0.8615 0.8186 0.126 Uiso 1 1 calc R
C33 C 0.00013(12) 0.60960(16) 0.62230(13) 0.0417(5) Uani 1 1 d .
H33A H -0.0447 0.6274 0.5705 0.063 Uiso 1 1 calc R
H33B H 0.0536 0.5846 0.5998 0.063 Uiso 1 1 calc R
H33C H 0.0189 0.6600 0.6605 0.063 Uiso 1 1 calc R
C34 C -0.37487(11) 0.80303(11) 0.80048(11) 0.0292(3) Uani 1 1 d .
H34A H -0.4383 0.8172 0.8068 0.044 Uiso 1 1 calc R
H34B H -0.3529 0.8429 0.7570 0.044 Uiso 1 1 calc R
H34C H -0.3366 0.8084 0.8599 0.044 Uiso 1 1 calc R
C35 C -0.40005(11) 0.65263(12) 0.84045(10) 0.0269(3) Uani 1 1 d .
H35A H -0.3587 0.6617 0.8975 0.040 Uiso 1 1 calc R
H35B H -0.3983 0.5918 0.8225 0.040 Uiso 1 1 calc R
H35C H -0.4624 0.6681 0.8494 0.040 Uiso 1 1 calc R
N1 N -0.54679(9) 0.79070(10) 0.60623(9) 0.0292(3) Uani 1 1 d .
H1N H -0.5758 0.8374 0.5840 0.035 Uiso 1 1 calc R
N2 N -0.12733(9) 0.57037(9) 0.71293(9) 0.0251(3) Uani 1 1 d .
N3 N -0.31560(10) 0.52946(9) 0.71994(10) 0.0286(3) Uani 1 1 d .
N4 N 0.14038(10) 0.83452(9) 0.84366(10) 0.0311(3) Uani 1 1 d .
O1 O -0.40014(9) 0.83215(9) 0.59295(8) 0.0348(3) Uani 1 1 d .
O2 O -0.23683(8) 0.75710(8) 0.69876(8) 0.0269(2) Uani 1 1 d .
O3 O 0.10143(7) 0.63888(8) 0.81269(7) 0.0248(2) Uani 1 1 d .
O4 O 0.15782(9) 0.65824(10) 0.95997(8) 0.0391(3) Uani 1 1 d .
H2O H -0.2764(19) 0.7727(18) 0.6640(19) 0.053(8) Uiso 1 1 d .
H3N H -0.2728(14) 0.5140(13) 0.7574(14) 0.024(5) Uiso 1 1 d .

loop_
_atom_site_aniso_label
_atom_site_aniso_U_11
_atom_site_aniso_U_22
_atom_site_aniso_U_33
_atom_site_aniso_U_23
_atom_site_aniso_U_13
_atom_site_aniso_U_12
C1 0.0254(7) 0.0328(8) 0.0212(7) 0.0033(6) -0.0016(6) -0.0006(6)
C2 0.0203(7) 0.0291(8) 0.0223(7) 0.0007(6) -0.0013(5) -0.0006(6)
C3 0.0184(7) 0.0301(8) 0.0261(7) -0.0043(6) 0.0000(5) -0.0002(6)
C4 0.0247(8) 0.0259(8) 0.0443(10) 0.0009(7) -0.0016(7) 0.0029(7)
C5 0.0293(9) 0.0271(9) 0.0560(12) 0.0011(8) 0.0000(8) -0.0048(7)
C6 0.0196(8) 0.0402(10) 0.0442(10) -0.0050(8) -0.0006(7) -0.0042(7)
C7 0.0206(7) 0.0369(9) 0.0272(8) -0.0055(7) -0.0008(6) 0.0054(7)
C8 0.0232(8) 0.0317(8) 0.0210(7) -0.0031(6) 0.0005(6) 0.0008(6)
C9 0.0243(8) 0.0394(9) 0.0300(8) -0.0033(7) 0.0010(6) 0.0029(7)
C10 0.0260(8) 0.0406(10) 0.0383(9) -0.0018(8) 0.0003(7) 0.0020(7)
C11 0.0426(11) 0.0453(11) 0.0476(12) -0.0002(9) -0.0053(9) 0.0176(9)
C12 0.0620(15) 0.0806(19) 0.0480(13) -0.0096(12) -0.0157(11) 0.0357(14)
C13 0.074(2) 0.0605(18) 0.162(4) 0.045(2) -0.009(2) 0.0062(16)
C14 0.0209(7) 0.0383(9) 0.0217(7) -0.0041(7) -0.0009(5) 0.0021(7)
C15 0.0181(7) 0.0311(8) 0.0209(7) -0.0031(6) 0.0005(5) 0.0004(6)
C16 0.0204(7) 0.0381(9) 0.0246(8) -0.0077(7) 0.0024(6) -0.0004(6)
C17 0.0219(8) 0.0421(10) 0.0359(9) -0.0174(8) 0.0025(7) 0.0034(7)
C18 0.0226(8) 0.0338(9) 0.0571(12) -0.0115(8) 0.0019(8) 0.0025(7)
C19 0.0190(7) 0.0275(8) 0.0357(9) 0.0024(7) 0.0013(6) 0.0014(6)
C20 0.0182(7) 0.0360(8) 0.0262(7) 0.0038(7) 0.0019(6) -0.0007(6)
C21 0.0177(7) 0.0303(8) 0.0213(7) -0.0017(6) 0.0022(5) -0.0011(6)
C22 0.0186(7) 0.0288(8) 0.0187(6) -0.0009(6) 0.0019(5) 0.0005(6)
C23 0.0193(7) 0.0265(8) 0.0198(7) -0.0004(6) 0.0026(5) -0.0001(6)
C24 0.0186(7) 0.0274(8) 0.0206(7) 0.0006(6) 0.0009(5) 0.0015(6)
C25 0.0307(9) 0.0340(9) 0.0542(11) -0.0115(9) -0.0003(8) 0.0019(8)
C26 0.0180(7) 0.0304(8) 0.0226(7) -0.0025(6) 0.0027(5) 0.0026(6)
C27 0.0217(7) 0.0341(8) 0.0211(7) 0.0000(6) 0.0026(6) -0.0020(6)
C28 0.0348(9) 0.0308(9) 0.0418(10) 0.0025(7) -0.0052(7) 0.0006(7)
C29 0.0670(15) 0.0498(12) 0.0410(11) -0.0060(10) 0.0103(10) 0.0220(11)
C30 0.0229(8) 0.0570(12) 0.0338(9) 0.0041(8) -0.0012(6) -0.0094(8)
C31 0.0231(9) 0.1006(19) 0.0386(10) 0.0028(12) 0.0013(7) 0.0101(11)
C32 0.0491(15) 0.087(2) 0.105(2) 0.0355(19) -0.0284(15) -0.0423(15)
C33 0.0237(8) 0.0730(14) 0.0298(9) -0.0107(9) 0.0091(7) -0.0015(9)
C34 0.0261(8) 0.0325(9) 0.0281(8) -0.0032(7) 0.0005(6) 0.0031(6)
C35 0.0214(7) 0.0365(9) 0.0233(7) 0.0013(7) 0.0046(5) 0.0029(6)
N1 0.0235(7) 0.0326(7) 0.0297(7) 0.0058(6) -0.0029(5) 0.0039(6)
N2 0.0168(6) 0.0322(7) 0.0258(6) -0.0061(5) 0.0015(5) 0.0002(5)
N3 0.0229(7) 0.0285(7) 0.0333(8) -0.0030(6) 0.0005(6) -0.0008(6)
N4 0.0329(8) 0.0302(7) 0.0288(7) -0.0017(6) -0.0001(6) 0.0003(6)
O1 0.0295(6) 0.0398(7) 0.0333(6) 0.0114(5) -0.0021(5) -0.0048(5)
O2 0.0215(5) 0.0314(6) 0.0272(6) 0.0042(5) 0.0012(5) -0.0035(5)
O3 0.0181(5) 0.0319(6) 0.0240(5) -0.0006(4) 0.0014(4) -0.0022(4)
O4 0.0431(7) 0.0491(8) 0.0236(6) 0.0065(5) -0.0009(5) -0.0135(6)

loop_
_atom_type_symbol
_atom_type_description
_atom_type_scat_dispersion_real
_atom_type_scat_dispersion_imag
_atom_type_scat_source
C C 0.0033 0.0016 'International Tables Vol C Tables 4.2.6.8 and 6.1.1.4'
H H 0.0000 0.0000 'International Tables Vol C Tables 4.2.6.8 and 6.1.1.4'
N N 0.0061 0.0033 'International Tables Vol C Tables 4.2.6.8 and 6.1.1.4'
O O 0.0106 0.0060 'International Tables Vol C Tables 4.2.6.8 and 6.1.1.4'

loop_
_geom_angle_atom_site_label_1
_geom_angle_atom_site_label_2
_geom_angle_atom_site_label_3
_geom_angle
O1 C1 N1 125.53(16)
O1 C1 C2 126.02(15)
N1 C1 C2 108.41(14)
C3 C2 C1 100.94(12)
C3 C2 C14 114.31(13)
C1 C2 C14 107.75(13)
C3 C2 C24 115.97(13)
C1 C2 C24 111.00(13)
C14 C2 C24 106.60(12)
C8 C3 C4 119.27(15)
C8 C3 C2 109.06(14)
C4 C3 C2 131.57(15)
C3 C4 C5 119.11(16)
C3 C4 H4 120.4
C5 C4 H4 120.4
C6 C5 C4 121.00(17)
C6 C5 H5 119.5
C4 C5 H5 119.5
C5 C6 C7 121.21(16)
C5 C6 H6 119.4
C7 C6 H6 119.4
C6 C7 C8 116.45(15)
C6 C7 C9 124.11(15)
C8 C7 C9 119.42(16)
C3 C8 N1 109.98(14)
C3 C8 C7 122.92(16)
N1 C8 C7 127.06(15)
C10 C9 C7 174.8(2)
C9 C10 C11 177.0(2)
C10 C11 C12 112.58(19)
C10 C11 C13 107.41(19)
C12 C11 C13 109.4(3)
C10 C11 H11 109.1
C12 C11 H11 109.1
C13 C11 H11 109.1
C11 C12 H12A 109.5
C11 C12 H12B 109.5
H12A C12 H12B 109.5
C11 C12 H12C 109.5
H12A C12 H12C 109.5
H12B C12 H12C 109.5
C11 C13 H13A 109.5
C11 C13 H13B 109.5
H13A C13 H13B 109.5
C11 C13 H13C 109.5
H13A C13 H13C 109.5
H13B C13 H13C 109.5
C15 C14 C2 106.08(12)
C15 C14 H14A 110.5
C2 C14 H14A 110.5
C15 C14 H14B 110.5
C2 C14 H14B 110.5
H14A C14 H14B 108.7
N3 C15 C14 109.13(13)
N3 C15 C16 111.91(13)
C14 C15 C16 116.63(13)
N3 C15 C23 111.38(12)
C14 C15 C23 100.72(12)
C16 C15 C23 106.48(12)
N2 C16 C15 107.96(12)
N2 C16 H16A 110.1
C15 C16 H16A 110.1
N2 C16 H16B 110.1
C15 C16 H16B 110.1
H16A C16 H16B 108.4
N2 C17 C33 114.89(16)
N2 C17 C18 109.98(15)
C33 C17 C18 112.51(15)
N2 C17 H17 106.3
C33 C17 H17 106.3
C18 C17 H17 106.3
C19 C18 C17 114.23(15)
C19 C18 H18A 108.7
C17 C18 H18A 108.7
C19 C18 H18B 108.7
C17 C18 H18B 108.7
H18A C18 H18B 107.6
O3 C19 C18 108.42(14)
O3 C19 C20 110.40(13)
C18 C19 C20 110.32(14)
O3 C19 H19 109.2
C18 C19 H19 109.2
C20 C19 H19 109.2
C19 C20 C21 114.00(14)
C19 C20 H20A 108.8
C21 C20 H20A 108.8
C19 C20 H20B 108.8
C21 C20 H20B 108.8
H20A C20 H20B 107.6
N2 C21 C20 109.27(13)
N2 C21 C22 111.07(12)
C20 C21 C22 108.00(12)
N2 C21 H21 109.5
C20 C21 H21 109.5
C22 C21 H21 109.5
C23 C22 C21 110.90(12)
C23 C22 H22A 109.5
C21 C22 H22A 109.5
C23 C22 H22B 109.5
C21 C22 H22B 109.5
H22A C22 H22B 108.0
O2 C23 C22 104.70(12)
O2 C23 C24 109.04(12)
C22 C23 C24 118.85(12)
O2 C23 C15 108.91(12)
C22 C23 C15 109.68(12)
C24 C23 C15 105.43(11)
C35 C24 C34 105.16(13)
C35 C24 C23 112.71(12)
C34 C24 C23 112.45(13)
C35 C24 C2 112.92(13)
C34 C24 C2 113.04(12)
C23 C24 C2 100.83(11)
N3 C25 H25A 109.5
N3 C25 H25B 109.5
H25A C25 H25B 109.5
N3 C25 H25C 109.5
H25A C25 H25C 109.5
H25B C25 H25C 109.5
O4 C26 O3 123.22(15)
O4 C26 C27 124.51(14)
O3 C26 C27 112.15(13)
N4 C27 C26 110.67(12)
N4 C27 C30 112.32(15)
C26 C27 C30 110.59(14)
N4 C27 H27 107.7
C26 C27 H27 107.7
C30 C27 H27 107.7
N4 C28 H28A 109.5
N4 C28 H28B 109.5
H28A C28 H28B 109.5
N4 C28 H28C 109.5
H28A C28 H28C 109.5
H28B C28 H28C 109.5
N4 C29 H29A 109.5
N4 C29 H29B 109.5
H29A C29 H29B 109.5
N4 C29 H29C 109.5
H29A C29 H29C 109.5
H29B C29 H29C 109.5
C31 C30 C32 110.6(2)
C31 C30 C27 109.73(17)
C32 C30 C27 110.51(17)
C31 C30 H30 108.7
C32 C30 H30 108.7
C27 C30 H30 108.7
C30 C31 H31A 109.5
C30 C31 H31B 109.5
H31A C31 H31B 109.5
C30 C31 H31C 109.5
H31A C31 H31C 109.5
H31B C31 H31C 109.5
C30 C32 H32A 109.5
C30 C32 H32B 109.5
H32A C32 H32B 109.5
C30 C32 H32C 109.5
H32A C32 H32C 109.5
H32B C32 H32C 109.5
C17 C33 H33A 109.5
C17 C33 H33B 109.5
H33A C33 H33B 109.5
C17 C33 H33C 109.5
H33A C33 H33C 109.5
H33B C33 H33C 109.5
C24 C34 H34A 109.5
C24 C34 H34B 109.5
H34A C34 H34B 109.5
C24 C34 H34C 109.5
H34A C34 H34C 109.5
H34B C34 H34C 109.5
C24 C35 H35A 109.5
C24 C35 H35B 109.5
H35A C35 H35B 109.5
C24 C35 H35C 109.5
H35A C35 H35C 109.5
H35B C35 H35C 109.5
C1 N1 C8 111.27(14)
C1 N1 H1N 124.4
C8 N1 H1N 124.4
C16 N2 C17 110.93(12)
C16 N2 C21 113.26(13)
C17 N2 C21 112.56(12)
C25 N3 C15 115.69(15)
C25 N3 H3N 104.6(14)
C15 N3 H3N 108.2(14)
C28 N4 C29 110.51(17)
C28 N4 C27 113.67(14)
C29 N4 C27 114.58(15)
C23 O2 H2O 105(2)
C26 O3 C19 116.55(12)

loop_
_geom_bond_atom_site_label_1
_geom_bond_atom_site_label_2
_geom_bond_distance
C1 O1 1.222(2)
C1 N1 1.360(2)
C1 C2 1.546(2)
C2 C3 1.516(2)
C2 C14 1.574(2)
C2 C24 1.608(2)
C3 C8 1.385(2)
C3 C4 1.386(2)
C4 C5 1.396(3)
C4 H4 0.9500
C5 C6 1.382(3)
C5 H5 0.9500
C6 C7 1.400(3)
C6 H6 0.9500
C7 C8 1.404(2)
C7 C9 1.447(2)
C8 N1 1.394(2)
C9 C10 1.173(3)
C10 C11 1.474(3)
C11 C12 1.505(3)
C11 C13 1.532(4)
C11 H11 1.0000
C12 H12A 0.9800
C12 H12B 0.9800
C12 H12C 0.9800
C13 H13A 0.9800
C13 H13B 0.9800
C13 H13C 0.9800
C14 C15 1.532(2)
C14 H14A 0.9900
C14 H14B 0.9900
C15 N3 1.473(2)
C15 C16 1.532(2)
C15 C23 1.562(2)
C16 N2 1.478(2)
C16 H16A 0.9900
C16 H16B 0.9900
C17 N2 1.480(2)
C17 C33 1.529(3)
C17 C18 1.530(3)
C17 H17 1.0000
C18 C19 1.513(3)
C18 H18A 0.9900
C18 H18B 0.9900
C19 O3 1.471(2)
C19 C20 1.517(2)
C19 H19 1.0000
C20 C21 1.529(2)
C20 H20A 0.9900
C20 H20B 0.9900
C21 N2 1.482(2)
C21 C22 1.540(2)
C21 H21 1.0000
C22 C23 1.512(2)
C22 H22A 0.9900
C22 H22B 0.9900
C23 O2 1.4316(19)
C23 C24 1.560(2)
C24 C35 1.532(2)
C24 C34 1.545(2)
C25 N3 1.469(2)
C25 H25A 0.9800
C25 H25B 0.9800
C25 H25C 0.9800
C26 O4 1.202(2)
C26 O3 1.3458(19)
C26 C27 1.527(2)
C27 N4 1.466(2)
C27 C30 1.539(2)
C27 H27 1.0000
C28 N4 1.456(2)
C28 H28A 0.9800
C28 H28B 0.9800
C28 H28C 0.9800
C29 N4 1.458(3)
C29 H29A 0.9800
C29 H29B 0.9800
C29 H29C 0.9800
C30 C31 1.515(3)
C30 C32 1.525(3)
C30 H30 1.0000
C31 H31A 0.9800
C31 H31B 0.9800
C31 H31C 0.9800
C32 H32A 0.9800
C32 H32B 0.9800
C32 H32C 0.9800
C33 H33A 0.9800
C33 H33B 0.9800
C33 H33C 0.9800
C34 H34A 0.9800
C34 H34B 0.9800
C34 H34C 0.9800
C35 H35A 0.9800
C35 H35B 0.9800
C35 H35C 0.9800
N1 H1N 0.8800
N3 H3N 0.82(2)
O2 H2O 0.76(3)

loop_
_geom_torsion_atom_site_label_1
_geom_torsion_atom_site_label_2
_geom_torsion_atom_site_label_3
_geom_torsion_atom_site_label_4
_geom_torsion
O1 C1 C2 C3 -172.34(16)
N1 C1 C2 C3 5.64(16)
O1 C1 C2 C14 -52.2(2)
N1 C1 C2 C14 125.78(14)
O1 C1 C2 C24 64.2(2)
N1 C1 C2 C24 -117.86(14)
C1 C2 C3 C8 -3.89(16)
C14 C2 C3 C8 -119.23(14)
C24 C2 C3 C8 116.11(15)
C1 C2 C3 C4 172.36(17)
C14 C2 C3 C4 57.0(2)
C24 C2 C3 C4 -67.6(2)
C8 C3 C4 C5 -1.6(3)
C2 C3 C4 C5 -177.55(17)
C3 C4 C5 C6 0.2(3)
C4 C5 C6 C7 0.9(3)
C5 C6 C7 C8 -0.5(3)
C5 C6 C7 C9 178.15(18)
C4 C3 C8 N1 -175.83(15)
C2 C3 C8 N1 0.95(18)
C4 C3 C8 C7 2.0(2)
C2 C3 C8 C7 178.83(14)
C6 C7 C8 C3 -1.0(2)
C9 C7 C8 C3 -179.70(15)
C6 C7 C8 N1 176.55(16)
C9 C7 C8 N1 -2.2(3)
C3 C2 C14 C15 -116.24(15)
C1 C2 C14 C15 132.47(14)
C24 C2 C14 C15 13.26(17)
C2 C14 C15 N3 81.85(15)
C2 C14 C15 C16 -150.14(14)
C2 C14 C15 C23 -35.44(15)
N3 C15 C16 N2 -57.90(17)
C14 C15 C16 N2 175.46(14)
C23 C15 C16 N2 64.03(16)
N2 C17 C18 C19 -52.9(2)
C33 C17 C18 C19 76.6(2)
C17 C18 C19 O3 -72.67(18)
C17 C18 C19 C20 48.3(2)
O3 C19 C20 C21 70.39(18)
C18 C19 C20 C21 -49.4(2)
C19 C20 C21 N2 54.72(18)
C19 C20 C21 C22 175.65(14)
N2 C21 C22 C23 -51.23(17)
C20 C21 C22 C23 -171.03(13)
C21 C22 C23 O2 -60.55(16)
C21 C22 C23 C24 177.47(13)
C21 C22 C23 C15 56.16(16)
N3 C15 C23 O2 173.74(12)
C14 C15 C23 O2 -70.65(14)
C16 C15 C23 O2 51.47(15)
N3 C15 C23 C22 59.71(15)
C14 C15 C23 C22 175.32(12)
C16 C15 C23 C22 -62.56(15)
N3 C15 C23 C24 -69.37(15)
C14 C15 C23 C24 46.24(14)
C16 C15 C23 C24 168.36(12)
O2 C23 C24 C35 -159.78(13)
C22 C23 C24 C35 -40.00(19)
C15 C23 C24 C35 83.42(15)
O2 C23 C24 C34 -41.11(16)
C22 C23 C24 C34 78.66(17)
C15 C23 C24 C34 -157.91(12)
O2 C23 C24 C2 79.57(14)
C22 C23 C24 C2 -160.66(13)
C15 C23 C24 C2 -37.23(14)
C3 C2 C24 C35 22.57(19)
C1 C2 C24 C35 136.97(14)
C14 C2 C24 C35 -105.96(14)
C3 C2 C24 C34 -96.66(17)
C1 C2 C24 C34 17.74(18)
C14 C2 C24 C34 134.81(14)
C3 C2 C24 C23 143.08(14)
C1 C2 C24 C23 -102.52(14)
C14 C2 C24 C23 14.55(15)
O4 C26 C27 N4 -91.37(19)
O3 C26 C27 N4 84.84(15)
O4 C26 C27 C30 33.8(2)
O3 C26 C27 C30 -150.03(14)
N4 C27 C30 C31 -171.02(16)
C26 C27 C30 C31 64.79(19)
N4 C27 C30 C32 -48.8(3)
C26 C27 C30 C32 -173.0(2)
O1 C1 N1 C8 172.43(16)
C2 C1 N1 C8 -5.56(18)
C3 C8 N1 C1 3.01(18)
C7 C8 N1 C1 -174.76(16)
C15 C16 N2 C17 169.93(14)
C15 C16 N2 C21 -62.37(17)
C33 C17 N2 C16 58.19(18)
C18 C17 N2 C16 -173.66(14)
C33 C17 N2 C21 -69.89(18)
C18 C17 N2 C21 58.26(19)
C20 C21 N2 C16 174.08(12)
C22 C21 N2 C16 55.04(17)
C20 C21 N2 C17 -59.06(17)
C22 C21 N2 C17 -178.11(14)
C14 C15 N3 C25 66.54(17)
C16 C15 N3 C25 -64.07(18)
C23 C15 N3 C25 176.86(13)
C26 C27 N4 C28 -77.38(17)
C30 C27 N4 C28 158.48(15)
C26 C27 N4 C29 51.0(2)
C30 C27 N4 C29 -73.1(2)
O4 C26 O3 C19 2.9(2)
C27 C26 O3 C19 -173.35(12)
C18 C19 O3 C26 -155.44(13)
C20 C19 O3 C26 83.61(16)
